data_7700899
loop_
_publ_author_name
'Mandal, Arnab'
'Ganguly, Sumi'
'Mukherjee, Somali'
'Das, Debasis'

_publ_section_title
;
 Green synthesis of nanoscale cobalt(ii)-based MOFs: highly efficient
 photo-induced green catalysts for the degradation of industrially used
 dyes.
;
_journal_issue 36
_journal_name_full 'Dalton transactions (Cambridge, England : 2003)'
_journal_page_first 13869
_journal_page_last 13879
_journal_paper_doi 10.1039/c9dt02394a
_journal_volume 48
_journal_year 2019
_chemical_formula_moiety 'C20 H17 Co N3 O5, 1[H2O]'
_chemical_formula_sum 'C20 H19 Co N3 O6'
_chemical_formula_weight 456.31
_space_group_crystal_system triclinic
_space_group_IT_number 2
_space_group_name_Hall '-P 1'
_space_group_name_H-M_alt 'P -1'
_symmetry_space_group_name_Hall '-P 1'
_symmetry_space_group_name_H-M 'P -1'
_atom_sites_solution_hydrogens mixed
_atom_sites_solution_primary dual
_audit_creation_date 2019-01-22
_audit_creation_method
;
Olex2 1.2
(compiled 2018.05.29 svn.r3508 for OlexSys, GUI svn.r5506)
;
_audit_update_record
;
2019-02-17 deposited with the CCDC.    2019-08-21 downloaded from the CCDC.
;
_cell_angle_alpha 96.921(6)
_cell_angle_beta 105.824(7)
_cell_angle_gamma 100.478(7)
_cell_formula_units_Z 2
_cell_length_a 8.5998(8)
_cell_length_b 10.0610(8)
_cell_length_c 13.6233(10)
_cell_measurement_reflns_used 2400
_cell_measurement_temperature 293(2)
_cell_measurement_theta_max 24.58
_cell_measurement_theta_min 2.99
_cell_volume 1096.97(17)
_computing_cell_refinement 'BRUKER SMART APEX 2'
_computing_data_collection 'BRUKER SMART APEX 2'
_computing_data_reduction 'BRUKER SAINT'
_computing_molecular_graphics 'Olex2 (Dolomanov et al., 2009)'
_computing_publication_material 'Olex2 (Dolomanov et al., 2009)'
_computing_structure_refinement 'ShelXL (Sheldrick, 2015)'
_computing_structure_solution 'XT (Sheldrick, 2015)'
_diffrn_ambient_temperature 293(2)
_diffrn_measured_fraction_theta_full 0.995
_diffrn_measured_fraction_theta_max 0.994
_diffrn_measurement_device_type 'BRUKER SMART APEX CCD DIFFRACTOMETER'
_diffrn_measurement_method 'OMEGA-PHI SCAN'
_diffrn_radiation_type MoK\a
_diffrn_radiation_wavelength 0.71073
_diffrn_reflns_av_R_equivalents 0.0625
_diffrn_reflns_av_unetI/netI 0.1204
_diffrn_reflns_Laue_measured_fraction_full 0.995
_diffrn_reflns_Laue_measured_fraction_max 0.994
_diffrn_reflns_limit_h_max 10
_diffrn_reflns_limit_h_min -10
_diffrn_reflns_limit_k_max 12
_diffrn_reflns_limit_k_min -12
_diffrn_reflns_limit_l_max 17
_diffrn_reflns_limit_l_min -17
_diffrn_reflns_number 9072
_diffrn_reflns_point_group_measured_fraction_full 0.995
_diffrn_reflns_point_group_measured_fraction_max 0.994
_diffrn_reflns_theta_full 25.242
_diffrn_reflns_theta_max 26.370
_diffrn_reflns_theta_min 2.896
_exptl_absorpt_coefficient_mu 0.821
_exptl_absorpt_correction_T_max 0.670
_exptl_absorpt_correction_T_min 0.605
_exptl_absorpt_correction_type multi-scan
_exptl_absorpt_process_details 'BRUKER SADABS'
_exptl_crystal_colour 'clear pink'
_exptl_crystal_colour_lustre clear
_exptl_crystal_colour_modifier pinkish
_exptl_crystal_colour_primary pink
_exptl_crystal_density_diffrn 1.381
_exptl_crystal_density_method 'not measured'
_exptl_crystal_description needle
_exptl_crystal_F_000 450
_exptl_crystal_size_max 0.3
_exptl_crystal_size_mid 0.23
_exptl_crystal_size_min 0.23
_exptl_transmission_factor_max 0.670
_exptl_transmission_factor_min 0.605
_refine_diff_density_max 0.665
_refine_diff_density_min -0.528
_refine_diff_density_rms 0.089
_refine_ls_extinction_method none
_refine_ls_goodness_of_fit_ref 0.999
_refine_ls_hydrogen_treatment constr
_refine_ls_matrix_type full
_refine_ls_number_parameters 293
_refine_ls_number_reflns 4462
_refine_ls_number_restraints 33
_refine_ls_restrained_S_all 1.006
_refine_ls_R_factor_all 0.1015
_refine_ls_R_factor_gt 0.0659
_refine_ls_shift/su_max 0.000
_refine_ls_shift/su_mean 0.000
_refine_ls_structure_factor_coef Fsqd
_refine_ls_weighting_details 'w=1/[\s^2^(Fo^2^)+(0.0747P)^2^] where P=(Fo^2^+2Fc^2^)/3'
_refine_ls_weighting_scheme calc
_refine_ls_wR_factor_gt 0.1597
_refine_ls_wR_factor_ref 0.1779
_reflns_Friedel_coverage 0.000
_reflns_number_gt 2759
_reflns_number_total 4462
_reflns_threshold_expression 'I > 2\s(I)'
_cod_data_source_file c9dt02394a2.cif
_cod_data_source_block 1
_cod_depositor_comments 'Adding full bibliography for 7700899--7700900.cif.'
_cod_original_cell_volume 1096.97(16)
_cod_database_code 7700899
_shelx_shelxl_version_number 2018/3
_shelx_space_group_comment
;
The symmetry employed for this shelxl refinement is uniquely defined
by the following loop, which should always be used as a source of
symmetry information in preference to the above space-group names.
They are only intended as comments.
;
_shelx_estimated_absorpt_t_max 0.670
_shelx_estimated_absorpt_t_min 0.605
_olex2_refinement_description
;
1. Fixed Uiso
 At 1.2 times of:
  All C(H) groups, All N(H,H) groups
2. Restrained distances
 C8-C7 = C8-C7B
 1.47 with sigma of 0.02
 C6-C7 = C6B-C7B
 1.33 with sigma of 0.02
 C3-C6 = C3B-C6B
 1.47 with sigma of 0.02
 C1-C2B = C2B-C3B = C3B-C4B = C4B-C5
 1.39 with sigma of 0.02
 C1-C2 = C2-C3 = C3-C4 = C4-C5
 1.39 with sigma of 0.02
 C9-C7 = C7-C12 = C4-C6 = C6-C2
 2.49 with sigma of 0.04
3. Uiso/Uaniso restraints and constraints
Uanis(C2) \\sim Ueq, Uanis(C3) \\sim Ueq, Uanis(C4) \\sim Ueq: with sigma of
0.01 and sigma for terminal atoms of 0.02
Uanis(C17) = Uanis(C19)
4. Others
 Sof(C2B)=Sof(H2B)=Sof(C3B)=Sof(C4B)=Sof(H4B)=Sof(C6B)=Sof(H6B)=Sof(C7B)=
 Sof(H7B)=1-FVAR(1)
 Sof(C2)=Sof(H2)=Sof(C3)=Sof(C4)=Sof(H4)=Sof(C6)=Sof(H6)=Sof(C7)=Sof(H7)=FVAR(1)
5.a Everything fixed:
 H6, H7, H2B, H4B, H6B, H7B
5.b Aromatic/amide H refined with riding coordinates:
 C1(H1), C2(H2), C4(H4), C5(H5), C9(H9), C10(H10), C11(H11), C12(H12),
 C16(H16), C19(H19), C21(H21)
5.c X=CH2 refined with riding coordinates:
 N3(H3A,H3B)
;
_olex2_date_sample_data_collection 2018-11-20
_olex2_exptl_crystal_mounting_method 'The crystal was mounted on a glass fibre oil'
_olex2_submission_special_instructions 'No special instructions were received'

loop_
_space_group_symop_operation_xyz
'x, y, z'
'-x, -y, -z'

loop_
_atom_site_label
_atom_site_type_symbol
_atom_site_fract_x
_atom_site_fract_y
_atom_site_fract_z
_atom_site_U_iso_or_equiv
_atom_site_adp_type
_atom_site_occupancy
_atom_site_site_symmetry_order
_atom_site_calc_flag
_atom_site_refinement_flags_posn
_atom_site_refinement_flags_adp
_atom_site_refinement_flags_occupancy
_atom_site_disorder_assembly
_atom_site_disorder_group
Co Co 0.66155(7) 0.88158(6) 0.05119(5) 0.0297(2) Uani 1 1 d . . . . .
O1 O 0.8875(4) 0.8015(3) 0.1030(3) 0.0488(10) Uani 1 1 d . . . . .
O2 O 0.6447(4) 0.6655(3) 0.0341(3) 0.0413(9) Uani 1 1 d . . . . .
O3 O 0.4108(3) 0.8431(3) 0.0027(3) 0.0342(8) Uani 1 1 d . . . . .
O4 O 0.7935(3) 1.0796(3) 0.0927(3) 0.0400(9) Uani 1 1 d . . . . .
N1 N 0.6470(6) 0.8974(4) 0.2062(4) 0.0465(11) Uani 1 1 d . . . A 1
C1 C 0.5140(8) 0.8277(6) 0.2265(5) 0.0605(17) Uani 1 1 d D . . A 1
H1 H 0.415795 0.775313 0.179364 0.073 Uiso 1 1 calc R . . A 1
C2 C 0.5598(19) 0.8534(15) 0.3419(10) 0.035(4) Uani 0.444(13) 1 d D U P A 1
H2 H 0.481397 0.803612 0.366809 0.042 Uiso 0.444(13) 1 calc R . P A 1
C3 C 0.694(2) 0.936(2) 0.4201(11) 0.044(5) Uani 0.444(13) 1 d D U P A 1
C4 C 0.8171(19) 1.0109(16) 0.3895(9) 0.042(4) Uani 0.444(13) 1 d D U P A 1
H4 H 0.911070 1.074811 0.431712 0.050 Uiso 0.444(13) 1 calc R . P A 1
C5 C 0.7738(8) 0.9733(7) 0.2866(5) 0.0661(18) Uani 1 1 d D . . A 1
H5 H 0.859448 1.012522 0.262460 0.079 Uiso 1 1 calc R . . A 1
C6 C 0.7192(14) 0.9524(13) 0.5320(10) 0.048(4) Uani 0.444(13) 1 d D . P A 1
H6 H 0.816750 1.000690 0.563250 0.058 Uiso 0.4441 1 d . . P A 1
C7 C 0.6227(17) 0.8795(14) 0.5754(9) 0.031(4) Uani 0.444(13) 1 d D . P A 1
H7 H 0.516370 0.818620 0.534010 0.037 Uiso 0.4441 1 d . . P A 1
C8 C 0.6659(8) 0.8939(5) 0.6911(5) 0.0495(14) Uani 1 1 d D . . A 1
C9 C 0.5412(7) 0.8063(5) 0.7133(4) 0.0481(14) Uani 1 1 d D . . A 1
H9 H 0.453837 0.749803 0.659744 0.058 Uiso 1 1 calc R . . A 1
C10 C 0.5471(6) 0.8032(5) 0.8158(4) 0.0415(13) Uani 1 1 d . . . A 1
H10 H 0.461364 0.744066 0.828753 0.050 Uiso 1 1 calc R . . A 1
N2 N 0.6693(4) 0.8804(4) 0.8975(3) 0.0328(9) Uani 1 1 d . . . A 1
C11 C 0.7898(6) 0.9646(5) 0.8745(4) 0.0380(12) Uani 1 1 d . . . A 1
H11 H 0.876732 1.019698 0.929047 0.046 Uiso 1 1 calc R . . A 1
C12 C 0.7913(7) 0.9736(5) 0.7755(5) 0.0501(15) Uani 1 1 d D . . A 1
H12 H 0.877965 1.034106 0.764645 0.060 Uiso 1 1 calc R . . A 1
C2B C 0.4732(12) 0.8115(11) 0.3172(8) 0.036(3) Uani 0.556(13) 1 d D . P A 2
H2B H 0.370980 0.768420 0.318850 0.043 Uiso 0.5559 1 d . . P A 2
C3B C 0.6009(14) 0.8786(10) 0.4044(8) 0.030(3) Uani 0.556(13) 1 d D . P A 2
C4B C 0.7401(17) 0.9530(14) 0.3867(10) 0.042(4) Uani 0.556(13) 1 d D . P A 2
H4B H 0.830820 1.006000 0.456260 0.050 Uiso 0.5559 1 d . . P A 2
C6B C 0.5858(10) 0.8671(8) 0.5090(8) 0.032(3) Uani 0.556(13) 1 d D . P A 2
H6B H 0.481700 0.815290 0.490000 0.038 Uiso 0.5559 1 d . . P A 2
C7B C 0.7025(12) 0.9198(11) 0.5967(10) 0.039(4) Uani 0.556(13) 1 d D . P A 2
H7B H 0.805780 0.974510 0.600850 0.046 Uiso 0.5559 1 d . . P A 2
C14 C 0.7979(6) 0.6838(5) 0.0764(4) 0.0396(13) Uani 1 1 d . . . . .
C15 C 0.8724(6) 0.5613(5) 0.0955(5) 0.0481(15) Uani 1 1 d . . . . .
C16 C 1.0404(6) 0.5788(5) 0.1348(5) 0.067(2) Uani 1 1 d . . . . .
H16 H 1.107533 0.666993 0.152035 0.080 Uiso 1 1 calc R . . . .
C17 C 1.1129(6) 0.4666(5) 0.1494(6) 0.0749(16) Uani 1 1 d . . . . .
N3 N 1.2852(5) 0.4832(5) 0.1856(5) 0.112(3) Uani 1 1 d . . . . .
H3A H 1.348822 0.563941 0.199260 0.134 Uiso 1 1 calc R . . . .
H3B H 1.327560 0.412732 0.194095 0.134 Uiso 1 1 calc R . . . .
C19 C 1.0086(6) 0.3343(5) 0.1261(6) 0.0749(16) Uani 1 1 d . . . . .
H19 H 1.054219 0.258515 0.137830 0.090 Uiso 1 1 calc R . . . .
C20 C 0.8392(6) 0.3168(5) 0.0859(5) 0.0464(14) Uani 1 1 d . . . . .
C21 C 0.7700(5) 0.4279(5) 0.0683(4) 0.0401(13) Uani 1 1 d . . . . .
H21 H 0.656084 0.415089 0.038643 0.048 Uiso 1 1 calc R . . . .
C22 C 0.2673(5) 0.8261(5) -0.0567(4) 0.0367(12) Uani 1 1 d . . . . .

loop_
_atom_site_aniso_label
_atom_site_aniso_U_11
_atom_site_aniso_U_22
_atom_site_aniso_U_33
_atom_site_aniso_U_23
_atom_site_aniso_U_13
_atom_site_aniso_U_12
Co 0.0227(4) 0.0136(3) 0.0554(5) 0.0115(3) 0.0112(3) 0.0076(2)
O1 0.0285(18) 0.0127(17) 0.100(3) 0.0113(18) 0.0093(18) 0.0059(14)
O2 0.0230(17) 0.0212(17) 0.083(3) 0.0191(17) 0.0134(16) 0.0115(14)
O3 0.0212(16) 0.0194(17) 0.067(2) 0.0158(16) 0.0160(16) 0.0064(13)
O4 0.0259(17) 0.0165(16) 0.075(2) 0.0151(16) 0.0057(16) 0.0097(13)
N1 0.057(3) 0.028(2) 0.061(3) 0.013(2) 0.014(3) 0.030(2)
C1 0.096(5) 0.039(3) 0.077(4) 0.034(3) 0.049(4) 0.041(3)
C2 0.032(7) 0.036(7) 0.043(7) 0.013(6) 0.022(6) 0.004(6)
C3 0.045(9) 0.031(8) 0.057(9) 0.014(7) 0.016(7) 0.010(7)
C4 0.035(7) 0.038(7) 0.050(7) 0.004(6) 0.004(5) 0.016(5)
C5 0.068(4) 0.072(5) 0.055(4) 0.001(4) -0.003(3) 0.049(4)
C6 0.040(8) 0.051(9) 0.059(10) 0.025(7) 0.011(7) 0.018(7)
C7 0.027(9) 0.028(9) 0.025(9) -0.003(7) -0.009(7) 0.003(6)
C8 0.071(4) 0.029(3) 0.064(4) 0.021(3) 0.028(3) 0.032(3)
C9 0.060(4) 0.033(3) 0.050(3) 0.003(3) 0.007(3) 0.025(3)
C10 0.041(3) 0.020(3) 0.067(4) 0.007(3) 0.017(3) 0.015(2)
N2 0.023(2) 0.0166(19) 0.063(3) 0.0119(19) 0.015(2) 0.0113(16)
C11 0.029(3) 0.026(3) 0.069(4) 0.021(3) 0.021(2) 0.015(2)
C12 0.051(3) 0.035(3) 0.086(5) 0.031(3) 0.036(3) 0.027(3)
C2B 0.021(6) 0.029(6) 0.061(7) 0.021(5) 0.014(5) 0.006(5)
C3B 0.030(7) 0.014(5) 0.045(7) 0.004(5) 0.009(6) 0.008(5)
C4B 0.035(8) 0.016(7) 0.060(9) 0.001(6) -0.008(7) 0.006(6)
C6B 0.023(5) 0.015(4) 0.041(7) -0.016(5) -0.006(5) -0.001(4)
C7B 0.022(6) 0.014(6) 0.070(10) 0.004(6) 0.006(6) -0.004(4)
C14 0.029(3) 0.019(3) 0.075(4) 0.013(2) 0.016(3) 0.011(2)
C15 0.025(3) 0.016(2) 0.100(5) 0.016(3) 0.009(3) 0.009(2)
C16 0.028(3) 0.015(3) 0.147(6) 0.020(3) 0.008(3) 0.004(2)
C17 0.026(2) 0.023(2) 0.160(5) 0.022(3) -0.002(3) 0.0094(17)
N3 0.030(3) 0.025(3) 0.240(8) 0.024(4) -0.024(4) 0.004(2)
C19 0.026(2) 0.023(2) 0.160(5) 0.022(3) -0.002(3) 0.0094(17)
C20 0.026(3) 0.016(2) 0.095(4) 0.013(3) 0.011(3) 0.006(2)
C21 0.020(2) 0.019(2) 0.081(4) 0.017(2) 0.012(2) 0.0029(19)
C22 0.025(3) 0.019(2) 0.071(4) 0.013(2) 0.019(2) 0.008(2)

loop_
_atom_type_symbol
_atom_type_description
_atom_type_scat_dispersion_real
_atom_type_scat_dispersion_imag
_atom_type_scat_source
C C 0.0033 0.0016 'International Tables Vol C Tables 4.2.6.8 and 6.1.1.4'
Co Co 0.3494 0.9721 'International Tables Vol C Tables 4.2.6.8 and 6.1.1.4'
H H 0.0000 0.0000 'International Tables Vol C Tables 4.2.6.8 and 6.1.1.4'
N N 0.0061 0.0033 'International Tables Vol C Tables 4.2.6.8 and 6.1.1.4'
O O 0.0106 0.0060 'International Tables Vol C Tables 4.2.6.8 and 6.1.1.4'

loop_
_geom_angle_atom_site_label_1
_geom_angle_atom_site_label_2
_geom_angle_atom_site_label_3
_geom_angle
_geom_angle_site_symmetry_1
_geom_angle_site_symmetry_3
O1 Co C14 29.75(12) . .
O2 Co O1 59.84(11) . .
O2 Co N1 92.94(15) . .
O2 Co C14 30.11(13) . .
O3 Co O1 147.95(12) . .
O3 Co O2 88.70(11) . .
O3 Co O4 119.25(12) . .
O3 Co N1 87.38(15) . .
O3 Co N2 90.99(13) . 1_554
O3 Co C14 118.48(13) . .
O4 Co O1 92.19(11) . .
O4 Co O2 151.99(12) . .
O4 Co N1 86.99(16) . .
O4 Co N2 90.15(14) . 1_554
O4 Co C14 121.94(14) . .
N1 Co O1 88.29(15) . .
N1 Co C14 89.81(16) . .
N2 Co O1 95.30(14) 1_554 .
N2 Co O2 91.22(14) 1_554 .
N2 Co N1 175.50(13) 1_554 .
N2 Co C14 94.65(15) 1_554 .
C14 O1 Co 88.2(3) . .
C14 O2 Co 91.4(3) . .
C22 O3 Co 159.3(3) . .
C22 O4 Co 120.7(3) 2_675 .
C1 N1 Co 120.9(4) . .
C1 N1 C5 118.1(5) . .
C5 N1 Co 120.9(4) . .
N1 C1 H1 127.9 . .
N1 C1 C2 104.3(8) . .
C2 C1 H1 127.9 . .
C1 C2 H2 113.1 . .
C3 C2 C1 133.8(11) . .
C3 C2 H2 113.1 . .
C2 C3 C6 127.2(13) . .
C4 C3 C2 116.6(12) . .
C4 C3 C6 116.3(13) . .
C3 C4 H4 127.1 . .
C5 C4 C3 105.8(12) . .
C5 C4 H4 127.1 . .
N1 C5 H5 109.5 . .
C4 C5 N1 141.0(10) . .
C4 C5 H5 109.5 . .
C3 C6 H6 108.4 . .
C7 C6 C3 124.4(13) . .
C7 C6 H6 125.5 . .
C6 C7 H7 121.5 . .
C6 C7 C8 121.0(13) . .
C8 C7 H7 117.3 . .
C9 C8 C7 107.7(7) . .
C9 C8 C12 116.3(5) . .
C12 C8 C7 136.0(8) . .
C8 C9 H9 120.2 . .
C8 C9 C10 119.6(5) . .
C10 C9 H9 120.2 . .
C9 C10 H10 118.0 . .
N2 C10 C9 123.9(5) . .
N2 C10 H10 118.0 . .
C10 N2 Co 121.9(3) . 1_556
C10 N2 C11 115.7(4) . .
C11 N2 Co 122.2(3) . 1_556
N2 C11 H11 118.2 . .
N2 C11 C12 123.6(5) . .
C12 C11 H11 118.2 . .
C8 C12 H12 119.5 . .
C11 C12 C8 121.0(5) . .
C11 C12 H12 119.5 . .
C3B C2B H2B 123.7 . .
C2B C3B C4B 115.9(9) . .
C2B C3B C6B 120.2(8) . .
C4B C3B C6B 123.9(10) . .
C3B C4B H4B 112.2 . .
C3B C6B H6B 98.6 . .
C7B C6B C3B 125.3(10) . .
C7B C6B H6B 136.0 . .
C6B C7B H7B 123.4 . .
O1 C14 Co 62.1(2) . .
O1 C14 O2 120.5(4) . .
O1 C14 C15 120.1(4) . .
O2 C14 Co 58.5(2) . .
O2 C14 C15 119.4(4) . .
C15 C14 Co 176.2(4) . .
C16 C15 C14 120.0(4) . .
C16 C15 C21 119.8(4) . .
C21 C15 C14 120.2(4) . .
C15 C16 H16 119.5 . .
C15 C16 C17 121.1(5) . .
C17 C16 H16 119.5 . .
C16 C17 N3 121.4(5) . .
C16 C17 C19 118.5(5) . .
N3 C17 C19 120.1(5) . .
C17 N3 H3A 120.0 . .
C17 N3 H3B 120.0 . .
H3A N3 H3B 120.0 . .
C17 C19 H19 119.9 . .
C20 C19 C17 120.3(5) . .
C20 C19 H19 119.9 . .
C19 C20 C22 118.9(4) . 2_665
C21 C20 C19 120.6(4) . .
C21 C20 C22 120.5(4) . 2_665
C15 C21 H21 120.2 . .
C20 C21 C15 119.7(4) . .
C20 C21 H21 120.2 . .
O3 C22 O4 124.3(4) . 2_675
O3 C22 C20 117.5(4) . 2_665
O4 C22 C20 118.2(4) 2_675 2_665

loop_
_geom_bond_atom_site_label_1
_geom_bond_atom_site_label_2
_geom_bond_distance
_geom_bond_site_symmetry_2
Co O1 2.209(3) .
Co O2 2.132(3) .
Co O3 2.023(3) .
Co O4 2.033(3) .
Co N1 2.137(5) .
Co N2 2.112(4) 1_554
Co C14 2.500(4) .
O1 C14 1.241(5) .
O2 C14 1.254(5) .
O3 C22 1.246(5) .
O4 C22 1.252(5) 2_675
N1 C1 1.343(7) .
N1 C5 1.348(7) .
C1 H1 0.9300 .
C1 C2 1.489(12) .
C2 H2 0.9300 .
C2 C3 1.388(15) .
C3 C4 1.374(14) .
C3 C6 1.464(15) .
C4 H4 0.9300 .
C4 C5 1.335(12) .
C5 H5 0.9300 .
C6 H6 0.8538 .
C6 C7 1.314(14) .
C7 H7 0.9801 .
C7 C8 1.500(12) .
C8 C9 1.383(7) .
C8 C12 1.384(8) .
C9 H9 0.9300 .
C9 C10 1.389(7) .
C10 H10 0.9300 .
C10 N2 1.342(6) .
N2 C11 1.345(5) .
C11 H11 0.9300 .
C11 C12 1.367(7) .
C12 H12 0.9300 .
C2B H2B 0.9146 .
C2B C3B 1.378(12) .
C3B C4B 1.388(13) .
C3B C6B 1.483(13) .
C4B H4B 1.0555 .
C6B H6B 0.9009 .
C6B C7B 1.309(12) .
C7B H7B 0.9396 .
C14 C15 1.506(6) .
C15 C16 1.367(6) .
C15 C21 1.409(6) .
C16 H16 0.9300 .
C16 C17 1.395(7) .
C17 N3 1.400(6) .
C17 C19 1.409(7) .
N3 H3A 0.8600 .
N3 H3B 0.8600 .
C19 H19 0.9300 .
C19 C20 1.379(6) .
C20 C21 1.375(6) .
C20 C22 1.500(6) 2_665
C21 H21 0.9300 .

loop_
_geom_torsion_atom_site_label_1
_geom_torsion_atom_site_label_2
_geom_torsion_atom_site_label_3
_geom_torsion_atom_site_label_4
_geom_torsion
_geom_torsion_site_symmetry_1
_geom_torsion_site_symmetry_4
Co O1 C14 O2 3.0(5) . .
Co O1 C14 C15 -176.4(5) . .
Co O2 C14 O1 -3.1(5) . .
Co O2 C14 C15 176.3(5) . .
Co O3 C22 O4 -70.7(11) . 2_675
Co O3 C22 C20 109.9(8) . 2_665
Co N1 C1 C2 173.9(6) . .
Co N1 C5 C4 179.8(10) . .
Co N2 C11 C12 -174.9(3) 1_556 .
O1 C14 C15 C16 -5.1(9) . .
O1 C14 C15 C21 177.9(5) . .
O2 C14 C15 C16 175.4(6) . .
O2 C14 C15 C21 -1.5(8) . .
N1 C1 C2 C3 5.5(19) . .
C1 N1 C5 C4 -2.8(13) . .
C1 C2 C3 C4 -1(3) . .
C1 C2 C3 C6 178.3(14) . .
C2 C3 C4 C5 -4(2) . .
C2 C3 C6 C7 7(3) . .
C3 C4 C5 N1 7.4(19) . .
C3 C6 C7 C8 174.2(13) . .
C4 C3 C6 C7 -173.5(15) . .
C5 N1 C1 C2 -3.6(8) . .
C6 C3 C4 C5 176.2(12) . .
C6 C7 C8 C9 179.3(11) . .
C6 C7 C8 C12 2.0(18) . .
C7 C8 C9 C10 -177.5(7) . .
C7 C8 C12 C11 177.1(9) . .
C8 C9 C10 N2 -0.6(7) . .
C9 C8 C12 C11 0.0(7) . .
C9 C10 N2 Co 175.3(3) . 1_556
C9 C10 N2 C11 0.3(6) . .
C10 N2 C11 C12 0.1(6) . .
N2 C11 C12 C8 -0.3(7) . .
C12 C8 C9 C10 0.4(7) . .
C2B C3B C6B C7B 175.9(10) . .
C4B C3B C6B C7B -3.1(16) . .
C14 C15 C16 C17 -177.5(6) . .
C14 C15 C21 C20 179.8(5) . .
C15 C16 C17 N3 177.3(7) . .
C15 C16 C17 C19 -2.1(12) . .
C16 C15 C21 C20 2.9(9) . .
C16 C17 C19 C20 2.5(12) . .
C17 C19 C20 C21 -0.2(10) . .
C17 C19 C20 C22 176.8(6) . 2_665
N3 C17 C19 C20 -177.0(7) . .
C19 C20 C21 C15 -2.6(9) . .
C21 C15 C16 C17 -0.6(10) . .
C22 C20 C21 C15 -179.5(5) 2_665 .

loop_
_smtbx_masks_void_nr
_smtbx_masks_void_average_x
_smtbx_masks_void_average_y
_smtbx_masks_void_average_z
_smtbx_masks_void_volume
_smtbx_masks_void_count_electrons
_smtbx_masks_void_content
1 -0.295 0.500 0.500 322.3 18.5 WATER
